data_4109862
loop_
_publ_author_name
'Zhenhua Gu'
'Xinke Wang'
'Wei Shu'
'Shengming Ma'

_publ_section_title
;
 Palladium Acetate-Catalyzed Cyclization Reaction of 2,3-Allenoic Acids in
 the Presence of Simple Allenes: An Efficient Synthesis of
 4-(1'-Bromoalk-2'(Z)-en-2'-yl)furan-2(5H)-one Derivatives and the
 Synthetic Application
;
_journal_name_full 'Journal of the American Chemical Society'
_journal_page_first 10948
_journal_page_last 10956
_journal_paper_doi 10.1021/ja072790j
_journal_volume 129
_journal_year 2007
_chemical_formula_sum 'C23 H26 Br2 O2'
_chemical_formula_weight 494.26
_chemical_name_systematic
; 
 ? 
;
_space_group_IT_number 2
_symmetry_cell_setting triclinic
_symmetry_space_group_name_Hall '-P 1'
_symmetry_space_group_name_H-M 'P -1'
_atom_sites_solution_hydrogens geom
_atom_sites_solution_primary direct
_atom_sites_solution_secondary difmap
_audit_creation_method SHELXL-97
_cell_angle_alpha 76.331(2)
_cell_angle_beta 75.280(2)
_cell_angle_gamma 89.708(2)
_cell_formula_units_Z 2
_cell_length_a 7.8406(10)
_cell_length_b 11.7468(15)
_cell_length_c 12.4428(16)
_cell_measurement_reflns_used 1817
_cell_measurement_temperature 293(2)
_cell_measurement_theta_max 47.705
_cell_measurement_theta_min 5.381
_cell_volume 1075.2(2)
_computing_cell_refinement 'Bruker SMART'
_computing_data_collection 'Bruker SMART'
_computing_data_reduction 'Bruker SHELXTL'
_computing_molecular_graphics 'Bruker SHELXTL'
_computing_publication_material 'Bruker SHELXTL'
_computing_structure_refinement 'SHELXL-97 (Sheldrick, 1997)'
_computing_structure_solution 'SHELXS-97 (Sheldrick, 1990)'
_diffrn_ambient_temperature 293(2)
_diffrn_measured_fraction_theta_full 0.978
_diffrn_measured_fraction_theta_max 0.978
_diffrn_measurement_device_type 'CCD area detector'
_diffrn_measurement_method 'phi and omega scans'
_diffrn_radiation_monochromator graphite
_diffrn_radiation_source 'fine-focus sealed tube'
_diffrn_radiation_type MoK\a
_diffrn_radiation_wavelength 0.71073
_diffrn_reflns_av_R_equivalents 0.0891
_diffrn_reflns_av_sigmaI/netI 0.0901
_diffrn_reflns_limit_h_max 9
_diffrn_reflns_limit_h_min -9
_diffrn_reflns_limit_k_max 12
_diffrn_reflns_limit_k_min -14
_diffrn_reflns_limit_l_max 14
_diffrn_reflns_limit_l_min -15
_diffrn_reflns_number 6145
_diffrn_reflns_theta_full 26.50
_diffrn_reflns_theta_max 26.50
_diffrn_reflns_theta_min 1.74
_exptl_absorpt_coefficient_mu 3.785
_exptl_absorpt_correction_T_max 1.0000
_exptl_absorpt_correction_T_min 0.5383
_exptl_absorpt_correction_type empirical
_exptl_absorpt_process_details sadabs
_exptl_crystal_colour colorless
_exptl_crystal_density_diffrn 1.527
_exptl_crystal_description prismatic
_exptl_crystal_F_000 500
_exptl_crystal_size_max 0.481
_exptl_crystal_size_mid 0.228
_exptl_crystal_size_min 0.047
_refine_diff_density_max 0.778
_refine_diff_density_min -0.675
_refine_diff_density_rms 0.112
_refine_ls_extinction_method none
_refine_ls_goodness_of_fit_ref 0.935
_refine_ls_hydrogen_treatment mixed
_refine_ls_matrix_type full
_refine_ls_number_parameters 255
_refine_ls_number_reflns 4361
_refine_ls_number_restraints 2
_refine_ls_restrained_S_all 0.934
_refine_ls_R_factor_all 0.0871
_refine_ls_R_factor_gt 0.0603
_refine_ls_shift/su_max 0.001
_refine_ls_shift/su_mean 0.000
_refine_ls_structure_factor_coef Fsqd
_refine_ls_weighting_details 'calc w=1/[\s^2^(Fo^2^)+(0.1043P)^2^+0.0000P] where P=(Fo^2^+2Fc^2^)/3'
_refine_ls_weighting_scheme calc
_refine_ls_wR_factor_gt 0.1625
_refine_ls_wR_factor_ref 0.1837
_reflns_number_gt 2600
_reflns_number_total 4361
_reflns_threshold_expression >2sigma(I)
_cod_data_source_file ja072790jsi20070622_101824.cif
_cod_data_source_block cd27294
_cod_database_code 4109862

loop_
_symmetry_equiv_pos_as_xyz
'x, y, z'
'-x, -y, -z'

loop_
_atom_site_label
_atom_site_type_symbol
_atom_site_fract_x
_atom_site_fract_y
_atom_site_fract_z
_atom_site_U_iso_or_equiv
_atom_site_adp_type
_atom_site_occupancy
_atom_site_symmetry_multiplicity
_atom_site_calc_flag
_atom_site_refinement_flags
Br1 Br 0.12912(9) 0.75423(6) 0.77762(6) 0.0842(3) Uani 1 1 d .
Br2 Br 0.64122(9) 0.64755(5) 0.88878(6) 0.0758(3) Uani 1 1 d .
O1 O 0.2294(6) 1.1028(3) 1.0059(4) 0.0717(11) Uani 1 1 d .
O2 O 0.3174(5) 0.9225(3) 1.0633(3) 0.0514(8) Uani 1 1 d .
C1 C 0.2658(7) 1.0089(5) 0.9866(5) 0.0528(12) Uani 1 1 d .
C2 C 0.3478(7) 0.8192(4) 1.0170(4) 0.0464(11) Uani 1 1 d D
C3 C 0.3223(6) 0.8590(4) 0.8977(4) 0.0448(11) Uani 1 1 d .
C4 C 0.2686(6) 0.9690(4) 0.8837(4) 0.0488(12) Uani 1 1 d .
C5 C 0.2146(9) 1.0512(5) 0.7876(5) 0.0754(17) Uani 1 1 d .
H5A H 0.3165 1.0972 0.7361 0.113 Uiso 1 1 calc R
H5B H 0.1298 1.1022 0.8182 0.113 Uiso 1 1 calc R
H5C H 0.1629 1.0068 0.7471 0.113 Uiso 1 1 calc R
C6 C 0.3630(7) 0.7864(4) 0.8103(4) 0.0531(12) Uani 1 1 d .
C7 C 0.4884(8) 0.8555(5) 0.6939(4) 0.0574(13) Uani 1 1 d D
C8 C 0.5388(9) 0.7817(5) 0.6020(5) 0.0712(16) Uani 1 1 d .
H8A H 0.6039 0.8314 0.5304 0.107 Uiso 1 1 calc R
H8B H 0.4332 0.7491 0.5924 0.107 Uiso 1 1 calc R
H8C H 0.6102 0.7194 0.6269 0.107 Uiso 1 1 calc R
C9 C 0.6538(8) 0.9139(5) 0.7064(4) 0.0588(14) Uani 1 1 d .
H9A H 0.6291 0.9301 0.7816 0.071 Uiso 1 1 calc R
H9B H 0.7479 0.8599 0.7012 0.071 Uiso 1 1 calc R
C10 C 0.7161(8) 1.0274(5) 0.6159(5) 0.0693(16) Uani 1 1 d .
H10A H 0.7394 1.0112 0.5407 0.083 Uiso 1 1 calc R
H10B H 0.6223 1.0815 0.6217 0.083 Uiso 1 1 calc R
C11 C 0.8793(8) 1.0846(6) 0.6267(5) 0.0744(17) Uani 1 1 d .
H11A H 0.8569 1.0970 0.7033 0.089 Uiso 1 1 calc R
H11B H 0.9736 1.0310 0.6183 0.089 Uiso 1 1 calc R
C12 C 0.9415(11) 1.1989(6) 0.5425(6) 0.096(2) Uani 1 1 d .
H12A H 0.9529 1.1898 0.4664 0.144 Uiso 1 1 calc R
H12B H 1.0541 1.2241 0.5489 0.144 Uiso 1 1 calc R
H12C H 0.8576 1.2566 0.5580 0.144 Uiso 1 1 calc R
C13 C 0.4138(9) 0.6605(5) 0.8545(5) 0.0721(17) Uani 1 1 d .
H13A H 0.4128 0.6170 0.7974 0.086 Uiso 1 1 calc R
H13B H 0.3239 0.6234 0.9233 0.086 Uiso 1 1 calc R
C14 C 0.2224(7) 0.7214(4) 1.0998(4) 0.0500(12) Uani 1 1 d .
C15 C 0.0609(7) 0.7008(5) 1.0841(5) 0.0634(14) Uani 1 1 d .
H15 H 0.0289 0.7462 1.0210 0.076 Uiso 1 1 calc R
C16 C -0.0587(8) 0.6115(6) 1.1622(7) 0.0828(19) Uani 1 1 d .
H16 H -0.1668 0.5965 1.1488 0.099 Uiso 1 1 calc R
C17 C -0.0164(10) 0.5475(5) 1.2567(6) 0.082(2) Uani 1 1 d .
H17 H -0.0965 0.4892 1.3080 0.098 Uiso 1 1 calc R
C18 C 0.1465(9) 0.5680(4) 1.2786(5) 0.0653(16) Uani 1 1 d .
C19 C 0.2707(7) 0.6558(4) 1.1991(4) 0.0547(13) Uani 1 1 d .
C20 C 0.4320(8) 0.6758(5) 1.2249(5) 0.0681(16) Uani 1 1 d .
H20 H 0.5152 0.7323 1.1738 0.082 Uiso 1 1 calc R
C21 C 0.4673(10) 0.6141(7) 1.3226(6) 0.090(2) Uani 1 1 d .
H21 H 0.5720 0.6305 1.3396 0.108 Uiso 1 1 calc R
C22 C 0.3460(13) 0.5253(7) 1.3982(6) 0.100(2) Uani 1 1 d .
H22 H 0.3733 0.4809 1.4634 0.119 Uiso 1 1 calc R
C23 C 0.1921(11) 0.5040(5) 1.3774(6) 0.088(2) Uani 1 1 d .
H23 H 0.1130 0.4456 1.4293 0.105 Uiso 1 1 calc R
H2 H 0.470(3) 0.802(4) 1.008(4) 0.049(13) Uiso 1 1 d D
H7 H 0.425(6) 0.918(3) 0.665(4) 0.055(14) Uiso 1 1 d D

loop_
_atom_site_aniso_label
_atom_site_aniso_U_11
_atom_site_aniso_U_22
_atom_site_aniso_U_33
_atom_site_aniso_U_23
_atom_site_aniso_U_13
_atom_site_aniso_U_12
Br1 0.0681(5) 0.0989(5) 0.1028(6) -0.0471(4) -0.0317(4) -0.0116(4)
Br2 0.0794(5) 0.0585(4) 0.0840(5) -0.0139(3) -0.0148(4) 0.0151(3)
O1 0.078(3) 0.053(2) 0.096(3) -0.034(2) -0.028(2) 0.012(2)
O2 0.061(2) 0.0451(18) 0.051(2) -0.0151(15) -0.0145(17) -0.0019(15)
C1 0.044(3) 0.050(3) 0.066(3) -0.020(3) -0.013(3) -0.003(2)
C2 0.045(3) 0.045(3) 0.048(3) -0.012(2) -0.007(2) -0.009(2)
C3 0.038(3) 0.046(3) 0.049(3) -0.011(2) -0.008(2) -0.006(2)
C4 0.043(3) 0.049(3) 0.054(3) -0.011(2) -0.014(2) -0.001(2)
C5 0.088(5) 0.065(4) 0.082(4) -0.019(3) -0.036(4) 0.019(3)
C6 0.050(3) 0.051(3) 0.061(3) -0.021(2) -0.013(3) -0.004(2)
C7 0.068(4) 0.058(3) 0.049(3) -0.014(2) -0.019(3) 0.007(3)
C8 0.077(4) 0.073(4) 0.071(4) -0.030(3) -0.022(3) 0.010(3)
C9 0.059(3) 0.065(3) 0.047(3) -0.008(2) -0.011(3) -0.001(3)
C10 0.068(4) 0.069(4) 0.063(4) -0.004(3) -0.014(3) 0.002(3)
C11 0.067(4) 0.082(4) 0.065(4) -0.008(3) -0.009(3) -0.012(3)
C12 0.092(5) 0.080(5) 0.098(5) -0.013(4) 0.000(4) -0.018(4)
C13 0.092(5) 0.050(3) 0.070(4) -0.023(3) -0.004(3) -0.013(3)
C14 0.049(3) 0.042(3) 0.055(3) -0.015(2) -0.001(2) -0.003(2)
C15 0.046(3) 0.064(3) 0.072(4) -0.015(3) -0.001(3) -0.011(3)
C16 0.052(4) 0.085(4) 0.106(6) -0.036(4) 0.000(4) -0.024(3)
C17 0.082(5) 0.054(3) 0.086(5) -0.017(3) 0.019(4) -0.023(3)
C18 0.079(4) 0.039(3) 0.062(4) -0.011(2) 0.008(3) -0.001(3)
C19 0.061(3) 0.041(3) 0.052(3) -0.011(2) 0.003(3) 0.002(2)
C20 0.065(4) 0.072(4) 0.058(4) 0.000(3) -0.013(3) 0.001(3)
C21 0.086(5) 0.108(5) 0.066(4) -0.001(4) -0.023(4) 0.018(4)
C22 0.116(7) 0.094(5) 0.065(5) 0.010(4) -0.007(5) 0.026(5)
C23 0.106(6) 0.052(4) 0.076(5) 0.001(3) 0.012(4) 0.003(4)

loop_
_atom_type_symbol
_atom_type_description
_atom_type_scat_dispersion_real
_atom_type_scat_dispersion_imag
_atom_type_scat_source
C C 0.0033 0.0016 'International Tables Vol C Tables 4.2.6.8 and 6.1.1.4'
H H 0.0000 0.0000 'International Tables Vol C Tables 4.2.6.8 and 6.1.1.4'
O O 0.0106 0.0060 'International Tables Vol C Tables 4.2.6.8 and 6.1.1.4'
Br Br -0.2901 2.4595 'International Tables Vol C Tables 4.2.6.8 and 6.1.1.4'

loop_
_geom_angle_atom_site_label_1
_geom_angle_atom_site_label_2
_geom_angle_atom_site_label_3
_geom_angle
C1 O2 C2 108.9(4)
O1 C1 O2 121.7(5)
O1 C1 C4 128.7(5)
O2 C1 C4 109.6(4)
O2 C2 C3 104.3(4)
O2 C2 C14 106.9(4)
C3 C2 C14 117.0(4)
O2 C2 H2 108(3)
C3 C2 H2 106(3)
C14 C2 H2 113(3)
C4 C3 C6 127.7(4)
C4 C3 C2 108.4(4)
C6 C3 C2 123.8(4)
C3 C4 C1 108.7(4)
C3 C4 C5 132.9(5)
C1 C4 C5 118.4(5)
C4 C5 H5A 109.5
C4 C5 H5B 109.5
H5A C5 H5B 109.5
C4 C5 H5C 109.5
H5A C5 H5C 109.5
H5B C5 H5C 109.5
C3 C6 C13 115.3(4)
C3 C6 C7 112.1(4)
C13 C6 C7 114.7(5)
C3 C6 Br1 105.9(3)
C13 C6 Br1 100.8(3)
C7 C6 Br1 106.5(3)
C9 C7 C8 110.6(5)
C9 C7 C6 114.0(4)
C8 C7 C6 113.7(5)
C9 C7 H7 104(3)
C8 C7 H7 108(3)
C6 C7 H7 106(3)
C7 C8 H8A 109.5
C7 C8 H8B 109.5
H8A C8 H8B 109.5
C7 C8 H8C 109.5
H8A C8 H8C 109.5
H8B C8 H8C 109.5
C10 C9 C7 112.8(4)
C10 C9 H9A 109.0
C7 C9 H9A 109.0
C10 C9 H9B 109.0
C7 C9 H9B 109.0
H9A C9 H9B 107.8
C11 C10 C9 113.2(5)
C11 C10 H10A 108.9
C9 C10 H10A 108.9
C11 C10 H10B 108.9
C9 C10 H10B 108.9
H10A C10 H10B 107.8
C12 C11 C10 115.1(6)
C12 C11 H11A 108.5
C10 C11 H11A 108.5
C12 C11 H11B 108.5
C10 C11 H11B 108.5
H11A C11 H11B 107.5
C11 C12 H12A 109.5
C11 C12 H12B 109.5
H12A C12 H12B 109.5
C11 C12 H12C 109.5
H12A C12 H12C 109.5
H12B C12 H12C 109.5
C6 C13 Br2 115.5(4)
C6 C13 H13A 108.4
Br2 C13 H13A 108.4
C6 C13 H13B 108.4
Br2 C13 H13B 108.4
H13A C13 H13B 107.5
C15 C14 C19 120.3(5)
C15 C14 C2 120.4(5)
C19 C14 C2 119.2(5)
C14 C15 C16 120.9(6)
C14 C15 H15 119.6
C16 C15 H15 119.6
C17 C16 C15 120.2(6)
C17 C16 H16 119.9
C15 C16 H16 119.9
C16 C17 C18 121.0(6)
C16 C17 H17 119.5
C18 C17 H17 119.5
C17 C18 C23 122.1(6)
C17 C18 C19 119.5(6)
C23 C18 C19 118.4(6)
C20 C19 C18 118.1(5)
C20 C19 C14 123.8(5)
C18 C19 C14 118.0(5)
C21 C20 C19 121.2(6)
C21 C20 H20 119.4
C19 C20 H20 119.4
C20 C21 C22 120.0(7)
C20 C21 H21 120.0
C22 C21 H21 120.0
C23 C22 C21 120.7(7)
C23 C22 H22 119.6
C21 C22 H22 119.6
C22 C23 C18 121.6(6)
C22 C23 H23 119.2
C18 C23 H23 119.2

loop_
_geom_bond_atom_site_label_1
_geom_bond_atom_site_label_2
_geom_bond_distance
Br1 C6 2.032(5)
Br2 C13 1.933(7)
O1 C1 1.200(6)
O2 C1 1.356(6)
O2 C2 1.456(6)
C1 C4 1.460(7)
C2 C3 1.512(7)
C2 C14 1.512(6)
C2 H2 0.964(19)
C3 C4 1.342(6)
C3 C6 1.507(7)
C4 C5 1.499(7)
C5 H5A 0.9600
C5 H5B 0.9600
C5 H5C 0.9600
C6 C13 1.539(8)
C6 C7 1.566(8)
C7 C9 1.529(8)
C7 C8 1.565(8)
C7 H7 0.941(19)
C8 H8A 0.9600
C8 H8B 0.9600
C8 H8C 0.9600
C9 C10 1.517(7)
C9 H9A 0.9700
C9 H9B 0.9700
C10 C11 1.499(8)
C10 H10A 0.9700
C10 H10B 0.9700
C11 C12 1.491(8)
C11 H11A 0.9700
C11 H11B 0.9700
C12 H12A 0.9600
C12 H12B 0.9600
C12 H12C 0.9600
C13 H13A 0.9700
C13 H13B 0.9700
C14 C15 1.362(7)
C14 C19 1.431(7)
C15 C16 1.410(8)
C15 H15 0.9300
C16 C17 1.355(9)
C16 H16 0.9300
C17 C18 1.405(9)
C17 H17 0.9300
C18 C23 1.410(9)
C18 C19 1.425(7)
C19 C20 1.415(8)
C20 C21 1.354(8)
C20 H20 0.9300
C21 C22 1.403(10)
C21 H21 0.9300
C22 C23 1.333(11)
C22 H22 0.9300
C23 H23 0.9300

loop_
_geom_torsion_atom_site_label_1
_geom_torsion_atom_site_label_2
_geom_torsion_atom_site_label_3
_geom_torsion_atom_site_label_4
_geom_torsion
C2 O2 C1 O1 178.6(5)
C2 O2 C1 C4 -3.0(5)
C1 O2 C2 C3 4.7(5)
C1 O2 C2 C14 -119.9(4)
O2 C2 C3 C4 -4.8(5)
C14 C2 C3 C4 112.9(5)
O2 C2 C3 C6 171.9(4)
C14 C2 C3 C6 -70.4(6)
C6 C3 C4 C1 -173.3(5)
C2 C3 C4 C1 3.2(5)
C6 C3 C4 C5 6.9(9)
C2 C3 C4 C5 -176.6(6)
O1 C1 C4 C3 178.1(5)
O2 C1 C4 C3 -0.2(6)
O1 C1 C4 C5 -2.1(8)
O2 C1 C4 C5 179.6(5)
C4 C3 C6 C13 -177.3(5)
C2 C3 C6 C13 6.7(7)
C4 C3 C6 C7 49.0(7)
C2 C3 C6 C7 -127.0(5)
C4 C3 C6 Br1 -66.8(6)
C2 C3 C6 Br1 117.2(4)
C3 C6 C7 C9 50.2(6)
C13 C6 C7 C9 -83.8(6)
Br1 C6 C7 C9 165.6(4)
C3 C6 C7 C8 178.2(4)
C13 C6 C7 C8 44.2(6)
Br1 C6 C7 C8 -66.4(5)
C8 C7 C9 C10 82.6(6)
C6 C7 C9 C10 -147.8(5)
C7 C9 C10 C11 -179.4(5)
C9 C10 C11 C12 -177.7(6)
C3 C6 C13 Br2 -70.0(5)
C7 C6 C13 Br2 62.5(5)
Br1 C6 C13 Br2 176.5(3)
O2 C2 C14 C15 92.9(5)
C3 C2 C14 C15 -23.4(7)
O2 C2 C14 C19 -82.9(5)
C3 C2 C14 C19 160.8(4)
C19 C14 C15 C16 -2.8(8)
C2 C14 C15 C16 -178.6(5)
C14 C15 C16 C17 2.5(9)
C15 C16 C17 C18 -0.4(10)
C16 C17 C18 C23 178.9(6)
C16 C17 C18 C19 -1.2(9)
C17 C18 C19 C20 178.7(5)
C23 C18 C19 C20 -1.3(8)
C17 C18 C19 C14 0.8(7)
C23 C18 C19 C14 -179.2(5)
C15 C14 C19 C20 -176.6(5)
C2 C14 C19 C20 -0.8(8)
C15 C14 C19 C18 1.2(7)
C2 C14 C19 C18 177.0(4)
C18 C19 C20 C21 -0.5(9)
C14 C19 C20 C21 177.3(6)
C19 C20 C21 C22 2.5(11)
C20 C21 C22 C23 -2.8(12)
C21 C22 C23 C18 1.0(11)
C17 C18 C23 C22 -179.0(7)
C19 C18 C23 C22 1.1(9)
